data_1502169
loop_
_publ_author_name
'Lei, Ting'
'Zhou, Yan'
'Cheng, Chu-Yang'
'Cao, Yue'
'Peng, Yang'
'Bian, Jiang'
'Pei, Jian'

_publ_section_title
;
 Aceno[2,1,3]thiadiazoles for field-effect transistors: synthesis and
 crystal packing.
;
_journal_issue 10
_journal_name_full 'Organic letters'
_journal_page_first 2642
_journal_page_last 2645
_journal_paper_doi 10.1021/ol200748c
_journal_volume 13
_journal_year 2011
_chemical_formula_sum 'C38 H48 N2 S2 Si2'
_chemical_formula_weight 653.08
_chemical_name_systematic
; 
 ? 
;
_space_group_IT_number 2
_symmetry_cell_setting triclinic
_symmetry_space_group_name_Hall '-P 1'
_symmetry_space_group_name_H-M 'P -1'
_atom_sites_solution_hydrogens geom
_atom_sites_solution_primary direct
_atom_sites_solution_secondary difmap
_audit_creation_method SHELXL-97
_cell_angle_alpha 96.55(3)
_cell_angle_beta 96.65(3)
_cell_angle_gamma 101.67(3)
_cell_formula_units_Z 2
_cell_length_a 7.7416(15)
_cell_length_b 13.653(3)
_cell_length_c 17.403(4)
_cell_measurement_temperature 123(2)
_cell_volume 1771.3(7)
_computing_cell_refinement Rapid-AUTO
_computing_data_collection 'Rapid-AUTO (Rigaku,2000)'
_computing_data_reduction 'CrystalStructure (Rigaku/MSC,2000)'
_computing_molecular_graphics 'Siemens SHELXTL V4.2,(Sheldrick,1990)'
_computing_publication_material SHELXL-97,(Sheldrick,1997)
_computing_structure_refinement SHELXL-97,(Sheldrick,1997)
_computing_structure_solution SHELXS-97,(Sheldrick,1997)
_diffrn_ambient_temperature 123(2)
_diffrn_detector_area_resol_mean 10.00
_diffrn_measured_fraction_theta_full 0.893
_diffrn_measured_fraction_theta_max 0.893
_diffrn_measurement_device_type 'Rigaku RAXIS RAPID IP'
_diffrn_measurement_method \W
_diffrn_radiation_monochromator graphite
_diffrn_radiation_source 'fine-focus sealed tube'
_diffrn_radiation_type MoK\a
_diffrn_radiation_wavelength 0.71073
_diffrn_reflns_av_R_equivalents 0.1193
_diffrn_reflns_av_sigmaI/netI 0.2256
_diffrn_reflns_limit_h_max 10
_diffrn_reflns_limit_h_min -10
_diffrn_reflns_limit_k_max 17
_diffrn_reflns_limit_k_min -17
_diffrn_reflns_limit_l_max 22
_diffrn_reflns_limit_l_min -22
_diffrn_reflns_number 10245
_diffrn_reflns_theta_full 27.48
_diffrn_reflns_theta_max 27.48
_diffrn_reflns_theta_min 1.54
_diffrn_standards_decay_% 0
_diffrn_standards_interval_count 0
_diffrn_standards_interval_time 0
_diffrn_standards_number 0
_exptl_absorpt_coefficient_mu 0.247
_exptl_absorpt_correction_T_max 0.9522
_exptl_absorpt_correction_T_min 0.9295
_exptl_absorpt_correction_type empirical
_exptl_absorpt_process_details
; 
                                  HIGASHI, T. (1995). Abscor-Empirical
                                  Absorption Correction based on Fourier
                                  Series Approximation.
                                  Rigaku Corporation,Tokyo,Japan.
;
_exptl_crystal_density_diffrn 1.225
_exptl_crystal_density_method 'not measured'
_exptl_crystal_F_000 700
_exptl_crystal_size_max 0.30
_exptl_crystal_size_mid 0.20
_exptl_crystal_size_min 0.20
_refine_diff_density_max 0.508
_refine_diff_density_min -0.493
_refine_diff_density_rms 0.082
_refine_ls_extinction_method none
_refine_ls_goodness_of_fit_ref 0.826
_refine_ls_hydrogen_treatment none
_refine_ls_matrix_type full
_refine_ls_number_parameters 428
_refine_ls_number_reflns 7243
_refine_ls_number_restraints 65
_refine_ls_restrained_S_all 0.824
_refine_ls_R_factor_all 0.1777
_refine_ls_R_factor_gt 0.0737
_refine_ls_shift/su_max 0.001
_refine_ls_shift/su_mean 0.000
_refine_ls_structure_factor_coef Fsqd
_refine_ls_weighting_details 'calc w=1/[\s^2^(Fo^2^)+(0.0856P)^2^+0.0000P] where P=(Fo^2^+2Fc^2^)/3'
_refine_ls_weighting_scheme calc
_refine_ls_wR_factor_gt 0.1645
_refine_ls_wR_factor_ref 0.1964
_reflns_number_gt 2882
_reflns_number_total 7243
_reflns_threshold_expression >2sigma(I)
_cod_data_source_file ol200748c_si_002.cif
_cod_data_source_block 2-TIPS
_cod_depositor_comments
;
The following automatic conversions were performed:

'_exptl_absorpt_correction_type' value 'Empirical' changed to
'empirical' according to
/home/saulius/struct/CIF-dictionaries/cif_core.dic dictionary named
'cif_core.dic' version 2.4.1 from 2010-06-29.

Automatic conversion script
Id: cif_fix_values 1715 2011-07-08 13:25:40Z adriana 
;
_cod_original_cell_volume 1771.2(6)
_cod_original_sg_symbol_H-M P-1
_cod_database_code 1502169

loop_
_symmetry_equiv_pos_as_xyz
'x, y, z'
'-x, -y, -z'

loop_
_atom_site_label
_atom_site_type_symbol
_atom_site_fract_x
_atom_site_fract_y
_atom_site_fract_z
_atom_site_U_iso_or_equiv
_atom_site_adp_type
_atom_site_occupancy
_atom_site_symmetry_multiplicity
_atom_site_calc_flag
_atom_site_refinement_flags
_atom_site_disorder_assembly
_atom_site_disorder_group
C1 C 0.5793(6) 0.7076(4) 0.8841(2) 0.0291(11) Uani 1 1 d . A .
C2 C 0.6747(6) 0.7937(4) 0.8603(3) 0.0308(11) Uani 1 1 d . . .
C3 C 0.7147(6) 0.8858(3) 0.9112(3) 0.0281(11) Uani 1 1 d . . .
C4 C 0.8104(6) 0.9750(4) 0.8911(3) 0.0315(11) Uani 1 1 d . . .
H4 H 0.8493 0.9730 0.8413 0.038 Uiso 1 1 calc R . .
C5 C 0.8512(6) 1.0654(4) 0.9398(3) 0.0311(11) Uani 1 1 d . . .
C6 C 0.9518(6) 1.1563(4) 0.9187(3) 0.0374(12) Uani 1 1 d . A .
H6 H 0.9909 1.1550 0.8689 0.045 Uiso 1 1 calc R . .
C7 C 0.9926(6) 1.2453(3) 0.9694(3) 0.0366(12) Uani 1 1 d DU . .
C10 C 0.9313(6) 1.2456(4) 1.0437(3) 0.0350(11) Uani 1 1 d DU A .
C11 C 0.8340(6) 1.1618(4) 1.0659(3) 0.0352(12) Uani 1 1 d . . .
H11 H 0.7937 1.1655 1.1155 0.042 Uiso 1 1 calc R A .
C12 C 0.7928(6) 1.0691(3) 1.0152(3) 0.0282(11) Uani 1 1 d . A .
C13 C 0.6991(6) 0.9803(4) 1.0365(3) 0.0318(11) Uani 1 1 d . . .
H13 H 0.6618 0.9832 1.0867 0.038 Uiso 1 1 calc R A .
C14 C 0.6572(6) 0.8879(4) 0.9884(3) 0.0285(11) Uani 1 1 d . A .
C15 C 0.5669(6) 0.7977(4) 1.0126(2) 0.0290(11) Uani 1 1 d . . .
C16 C 0.5276(6) 0.7090(4) 0.9603(2) 0.0275(11) Uani 1 1 d . A .
C17 C 0.5244(6) 0.7984(3) 1.0895(3) 0.0311(11) Uani 1 1 d . A .
C18 C 0.4946(6) 0.7994(4) 1.1553(3) 0.0331(11) Uani 1 1 d . . .
C19 C 0.4458(7) 0.9277(4) 1.3008(3) 0.0389(13) Uani 1 1 d . . .
H19 H 0.3162 0.9286 1.2923 0.047 Uiso 1 1 calc R A .
C20 C 0.5391(7) 1.0144(4) 1.2601(3) 0.0475(14) Uani 1 1 d . A .
H20A H 0.5156 1.0785 1.2831 0.071 Uiso 1 1 calc R . .
H20B H 0.4931 1.0016 1.2041 0.071 Uiso 1 1 calc R . .
H20C H 0.6679 1.0182 1.2672 0.071 Uiso 1 1 calc R . .
C21 C 0.5027(8) 0.9505(4) 1.3896(3) 0.0501(15) Uani 1 1 d . A .
H21A H 0.6314 0.9558 1.4014 0.075 Uiso 1 1 calc R . .
H21B H 0.4394 0.8958 1.4145 0.075 Uiso 1 1 calc R . .
H21C H 0.4736 1.0143 1.4095 0.075 Uiso 1 1 calc R . .
C22 C 0.6636(6) 0.7605(4) 1.3077(3) 0.0368(12) Uani 1 1 d . . .
H22 H 0.6547 0.7653 1.3648 0.044 Uiso 1 1 calc R A .
C23 C 0.8342(7) 0.8358(4) 1.2984(3) 0.0463(14) Uani 1 1 d . A .
H23A H 0.9375 0.8187 1.3275 0.069 Uiso 1 1 calc R . .
H23B H 0.8257 0.9044 1.3187 0.069 Uiso 1 1 calc R . .
H23C H 0.8481 0.8324 1.2429 0.069 Uiso 1 1 calc R . .
C24 C 0.6760(8) 0.6534(4) 1.2799(4) 0.0645(19) Uani 1 1 d . A .
H24A H 0.6760 0.6447 1.2233 0.097 Uiso 1 1 calc R . .
H24B H 0.5737 0.6061 1.2927 0.097 Uiso 1 1 calc R . .
H24C H 0.7865 0.6401 1.3059 0.097 Uiso 1 1 calc R . .
C25 C 0.2473(6) 0.7070(4) 1.2605(3) 0.0359(12) Uani 1 1 d . . .
H25 H 0.1501 0.7409 1.2423 0.043 Uiso 1 1 calc R A .
C26 C 0.2156(8) 0.6062(4) 1.2060(3) 0.0549(16) Uani 1 1 d . A .
H26A H 0.2944 0.5647 1.2267 0.082 Uiso 1 1 calc R . .
H26B H 0.2410 0.6194 1.1538 0.082 Uiso 1 1 calc R . .
H26C H 0.0912 0.5704 1.2027 0.082 Uiso 1 1 calc R . .
C27 C 0.2192(7) 0.6847(4) 1.3433(3) 0.0427(13) Uani 1 1 d . A .
H27A H 0.1025 0.6396 1.3414 0.064 Uiso 1 1 calc R . .
H27B H 0.2243 0.7481 1.3771 0.064 Uiso 1 1 calc R . .
H27C H 0.3129 0.6524 1.3643 0.064 Uiso 1 1 calc R . .
C28 C 0.7369(6) 0.7861(3) 0.7861(3) 0.0298(11) Uani 1 1 d . . .
C29 C 0.7902(6) 0.7716(3) 0.7241(3) 0.0320(11) Uani 1 1 d . . .
C30 C 0.9912(6) 0.8363(4) 0.5935(3) 0.0342(12) Uani 1 1 d . . .
H30 H 1.1035 0.8647 0.6306 0.041 Uiso 1 1 calc R . .
C31 C 1.0481(8) 0.8068(5) 0.5147(3) 0.0535(16) Uani 1 1 d . . .
H31A H 0.9420 0.7795 0.4759 0.080 Uiso 1 1 calc R . .
H31B H 1.1192 0.7555 0.5194 0.080 Uiso 1 1 calc R . .
H31C H 1.1195 0.8665 0.4982 0.080 Uiso 1 1 calc R . .
C32 C 0.8936(8) 0.9217(4) 0.5881(3) 0.0548(16) Uani 1 1 d . . .
H32A H 0.9742 0.9811 0.5756 0.082 Uiso 1 1 calc R . .
H32B H 0.8530 0.9387 0.6382 0.082 Uiso 1 1 calc R . .
H32C H 0.7905 0.9004 0.5469 0.082 Uiso 1 1 calc R . .
C33 C 0.6660(7) 0.6499(4) 0.5695(3) 0.0404(13) Uani 1 1 d . . .
H33 H 0.7072 0.6198 0.5217 0.049 Uiso 1 1 calc R . .
C34 C 0.5330(7) 0.7119(4) 0.5424(3) 0.0534(16) Uani 1 1 d . . .
H34A H 0.4318 0.6676 0.5076 0.080 Uiso 1 1 calc R . .
H34B H 0.5913 0.7645 0.5142 0.080 Uiso 1 1 calc R . .
H34C H 0.4904 0.7434 0.5879 0.080 Uiso 1 1 calc R . .
C35 C 0.5732(7) 0.5609(4) 0.6088(3) 0.0480(14) Uani 1 1 d . . .
H35A H 0.5385 0.5876 0.6580 0.072 Uiso 1 1 calc R . .
H35B H 0.6557 0.5167 0.6193 0.072 Uiso 1 1 calc R . .
H35C H 0.4669 0.5224 0.5738 0.072 Uiso 1 1 calc R . .
C36 C 1.0171(7) 0.6399(4) 0.6663(3) 0.0381(12) Uani 1 1 d . . .
H36 H 0.9534 0.5978 0.7020 0.046 Uiso 1 1 calc R . .
C37 C 1.0507(7) 0.5661(4) 0.5999(3) 0.0505(15) Uani 1 1 d . . .
H37A H 1.1226 0.6035 0.5655 0.076 Uiso 1 1 calc R . .
H37B H 0.9365 0.5292 0.5699 0.076 Uiso 1 1 calc R . .
H37C H 1.1145 0.5181 0.6217 0.076 Uiso 1 1 calc R . .
C38 C 1.1929(7) 0.6989(4) 0.7144(3) 0.0517(15) Uani 1 1 d . . .
H38A H 1.2590 0.6515 0.7356 0.078 Uiso 1 1 calc R . .
H38B H 1.1680 0.7443 0.7576 0.078 Uiso 1 1 calc R . .
H38C H 1.2641 0.7386 0.6810 0.078 Uiso 1 1 calc R . .
N1 N 0.4421(5) 0.6165(3) 0.9748(2) 0.0360(10) Uani 1 1 d . . .
N2 N 0.5319(5) 0.6135(3) 0.8419(2) 0.0358(10) Uani 1 1 d . . .
S1 S 0.43611(17) 0.54070(10) 0.89783(7) 0.0381(3) Uani 1 1 d . A .
Si1 Si 0.46116(18) 0.79797(11) 1.25832(7) 0.0317(4) Uani 1 1 d . A .
Si2 Si 0.86798(18) 0.72512(11) 0.63502(7) 0.0318(3) Uani 1 1 d . . .
C8A C 1.080(3) 1.3470(4) 0.9606(5) 0.040(3) Uani 0.673(5) 1 d PDU A 1
H8A H 1.1209 1.3667 0.9140 0.048 Uiso 0.673(5) 1 calc PR A 1
S2A S 0.9953(6) 1.3654(2) 1.09987(18) 0.0413(8) Uani 0.673(5) 1 d PU A 1
C8B C 1.004(5) 1.3483(9) 1.0818(9) 0.054(7) Uani 0.327(5) 1 d PDU A 2
H8B H 0.9912 1.3705 1.1342 0.065 Uiso 0.327(5) 1 calc PR A 2
S2B S 1.1090(16) 1.3534(3) 0.9438(3) 0.048(2) Uani 0.327(5) 1 d PDU A 2
C9 C 1.0975(7) 1.4141(4) 1.0332(2) 0.0459(13) Uani 1 1 d DU . .
H9 H 1.1641 1.4819 1.0408 0.055 Uiso 1 1 calc R A 1

loop_
_atom_site_aniso_label
_atom_site_aniso_U_11
_atom_site_aniso_U_22
_atom_site_aniso_U_33
_atom_site_aniso_U_23
_atom_site_aniso_U_13
_atom_site_aniso_U_12
C1 0.035(3) 0.028(3) 0.023(2) 0.000(2) -0.004(2) 0.010(2)
C2 0.036(3) 0.033(3) 0.023(2) 0.001(2) -0.003(2) 0.011(2)
C3 0.030(3) 0.026(3) 0.028(2) 0.003(2) -0.001(2) 0.010(2)
C4 0.035(3) 0.031(3) 0.028(2) -0.001(2) 0.002(2) 0.011(2)
C5 0.030(3) 0.030(3) 0.032(3) 0.002(2) -0.002(2) 0.010(2)
C6 0.033(3) 0.029(3) 0.048(3) 0.008(3) 0.001(2) 0.006(2)
C7 0.035(3) 0.033(3) 0.044(3) 0.005(2) 0.003(2) 0.016(2)
C10 0.035(3) 0.027(3) 0.040(3) -0.001(2) -0.004(2) 0.009(2)
C11 0.040(3) 0.030(3) 0.035(3) -0.002(2) -0.001(2) 0.014(2)
C12 0.030(3) 0.025(3) 0.027(2) -0.003(2) -0.001(2) 0.007(2)
C13 0.037(3) 0.033(3) 0.024(2) -0.002(2) -0.001(2) 0.011(2)
C14 0.030(3) 0.029(3) 0.025(2) 0.000(2) -0.002(2) 0.008(2)
C15 0.026(2) 0.033(3) 0.025(2) -0.005(2) -0.003(2) 0.009(2)
C16 0.030(3) 0.027(3) 0.026(2) 0.004(2) 0.001(2) 0.009(2)
C17 0.036(3) 0.026(3) 0.027(3) -0.003(2) -0.003(2) 0.006(2)
C18 0.032(3) 0.030(3) 0.031(3) -0.008(2) -0.002(2) 0.004(2)
C19 0.043(3) 0.041(3) 0.033(3) -0.007(2) -0.002(2) 0.021(3)
C20 0.042(3) 0.044(3) 0.055(3) 0.006(3) -0.003(3) 0.012(3)
C21 0.064(4) 0.045(4) 0.037(3) -0.014(3) 0.000(3) 0.019(3)
C22 0.038(3) 0.042(3) 0.032(3) 0.005(2) 0.004(2) 0.014(3)
C23 0.038(3) 0.054(4) 0.045(3) 0.004(3) 0.004(3) 0.009(3)
C24 0.048(4) 0.052(4) 0.095(5) 0.013(4) 0.000(4) 0.019(3)
C25 0.033(3) 0.040(3) 0.034(3) 0.003(2) 0.002(2) 0.011(2)
C26 0.059(4) 0.042(4) 0.053(4) -0.010(3) 0.004(3) -0.002(3)
C27 0.051(3) 0.038(3) 0.037(3) 0.001(3) 0.004(3) 0.010(3)
C28 0.037(3) 0.025(3) 0.026(2) -0.004(2) -0.002(2) 0.012(2)
C29 0.042(3) 0.021(3) 0.028(3) -0.006(2) -0.002(2) 0.002(2)
C30 0.035(3) 0.036(3) 0.029(3) 0.002(2) -0.002(2) 0.005(2)
C31 0.066(4) 0.058(4) 0.047(3) 0.018(3) 0.024(3) 0.021(3)
C32 0.074(4) 0.038(3) 0.051(4) 0.006(3) 0.010(3) 0.007(3)
C33 0.040(3) 0.050(3) 0.023(2) -0.013(2) -0.002(2) 0.006(3)
C34 0.038(3) 0.072(4) 0.042(3) 0.005(3) -0.006(3) 0.001(3)
C35 0.044(3) 0.042(3) 0.047(3) -0.008(3) 0.001(3) -0.003(3)
C36 0.046(3) 0.030(3) 0.035(3) -0.007(2) 0.001(2) 0.010(3)
C37 0.056(4) 0.047(4) 0.049(3) -0.002(3) 0.005(3) 0.020(3)
C38 0.052(3) 0.057(4) 0.042(3) -0.004(3) -0.012(3) 0.020(3)
N1 0.041(2) 0.034(3) 0.030(2) -0.0019(19) 0.0015(19) 0.008(2)
N2 0.045(2) 0.032(2) 0.028(2) -0.0021(19) 0.0027(19) 0.008(2)
S1 0.0461(8) 0.0298(8) 0.0328(7) -0.0026(6) -0.0015(6) 0.0031(6)
Si1 0.0361(8) 0.0339(8) 0.0244(7) -0.0006(6) 0.0018(6) 0.0097(7)
Si2 0.0355(8) 0.0322(8) 0.0237(7) -0.0044(6) 0.0000(6) 0.0053(6)
C8A 0.021(6) 0.062(7) 0.049(5) 0.006(5) 0.022(5) 0.026(5)
S2A 0.0420(16) 0.0292(14) 0.0467(15) -0.0057(11) -0.0064(12) 0.0073(12)
C8B 0.072(16) 0.037(10) 0.054(11) 0.001(7) 0.002(12) 0.018(11)
S2B 0.037(5) 0.028(3) 0.069(4) -0.003(2) 0.002(3) -0.008(3)
C9 0.042(3) 0.032(3) 0.057(3) 0.002(2) -0.015(3) 0.007(2)

loop_
_atom_type_symbol
_atom_type_description
_atom_type_scat_dispersion_real
_atom_type_scat_dispersion_imag
_atom_type_scat_source
C C 0.0033 0.0016 'International Tables Vol C Tables 4.2.6.8 and 6.1.1.4'
H H 0.0000 0.0000 'International Tables Vol C Tables 4.2.6.8 and 6.1.1.4'
N N 0.0061 0.0033 'International Tables Vol C Tables 4.2.6.8 and 6.1.1.4'
Si Si 0.0817 0.0704 'International Tables Vol C Tables 4.2.6.8 and 6.1.1.4'
S S 0.1246 0.1234 'International Tables Vol C Tables 4.2.6.8 and 6.1.1.4'

loop_
_geom_angle_atom_site_label_1
_geom_angle_atom_site_label_2
_geom_angle_atom_site_label_3
_geom_angle
N2 C1 C2 126.1(4)
N2 C1 C16 112.3(4)
C2 C1 C16 121.6(4)
C1 C2 C3 119.3(4)
C1 C2 C28 119.3(4)
C3 C2 C28 121.4(4)
C4 C3 C2 122.3(4)
C4 C3 C14 118.6(4)
C2 C3 C14 119.1(4)
C5 C4 C3 123.3(4)
C5 C4 H4 118.4
C3 C4 H4 118.4
C4 C5 C12 118.8(4)
C4 C5 C6 122.7(5)
C12 C5 C6 118.6(4)
C7 C6 C5 121.1(5)
C7 C6 H6 119.4
C5 C6 H6 119.4
C6 C7 C10 118.4(4)
C6 C7 C8A 131.7(4)
C10 C7 C8A 109.7(5)
C6 C7 S2B 121.0(4)
C10 C7 S2B 120.5(4)
C8A C7 S2B 11.1(4)
C11 C10 C7 122.6(4)
C11 C10 C8B 134.0(5)
C7 C10 C8B 103.3(5)
C11 C10 S2A 125.6(4)
C7 C10 S2A 111.8(4)
C8B C10 S2A 8.9(7)
C10 C11 C12 119.9(5)
C10 C11 H11 120.0
C12 C11 H11 120.0
C13 C12 C11 122.0(4)
C13 C12 C5 118.6(4)
C11 C12 C5 119.4(4)
C14 C13 C12 123.6(4)
C14 C13 H13 118.2
C12 C13 H13 118.2
C13 C14 C15 122.5(4)
C13 C14 C3 117.1(4)
C15 C14 C3 120.4(4)
C16 C15 C17 121.0(4)
C16 C15 C14 118.7(4)
C17 C15 C14 120.2(4)
N1 C16 C15 125.6(4)
N1 C16 C1 113.5(4)
C15 C16 C1 120.9(4)
C18 C17 C15 177.8(5)
C17 C18 Si1 176.4(4)
C21 C19 C20 110.6(4)
C21 C19 Si1 113.3(4)
C20 C19 Si1 115.2(3)
C21 C19 H19 105.6
C20 C19 H19 105.6
Si1 C19 H19 105.6
C19 C20 H20A 109.5
C19 C20 H20B 109.5
H20A C20 H20B 109.5
C19 C20 H20C 109.5
H20A C20 H20C 109.5
H20B C20 H20C 109.5
C19 C21 H21A 109.5
C19 C21 H21B 109.5
H21A C21 H21B 109.5
C19 C21 H21C 109.5
H21A C21 H21C 109.5
H21B C21 H21C 109.5
C24 C22 C23 110.7(4)
C24 C22 Si1 113.7(4)
C23 C22 Si1 110.2(3)
C24 C22 H22 107.3
C23 C22 H22 107.3
Si1 C22 H22 107.3
C22 C23 H23A 109.5
C22 C23 H23B 109.5
H23A C23 H23B 109.5
C22 C23 H23C 109.5
H23A C23 H23C 109.5
H23B C23 H23C 109.5
C22 C24 H24A 109.5
C22 C24 H24B 109.5
H24A C24 H24B 109.5
C22 C24 H24C 109.5
H24A C24 H24C 109.5
H24B C24 H24C 109.5
C27 C25 C26 108.8(4)
C27 C25 Si1 112.9(3)
C26 C25 Si1 115.8(4)
C27 C25 H25 106.2
C26 C25 H25 106.2
Si1 C25 H25 106.2
C25 C26 H26A 109.5
C25 C26 H26B 109.5
H26A C26 H26B 109.5
C25 C26 H26C 109.5
H26A C26 H26C 109.5
H26B C26 H26C 109.5
C25 C27 H27A 109.5
C25 C27 H27B 109.5
H27A C27 H27B 109.5
C25 C27 H27C 109.5
H27A C27 H27C 109.5
H27B C27 H27C 109.5
C29 C28 C2 174.6(5)
C28 C29 Si2 168.9(4)
C32 C30 C31 109.6(4)
C32 C30 Si2 114.4(4)
C31 C30 Si2 113.2(4)
C32 C30 H30 106.3
C31 C30 H30 106.3
Si2 C30 H30 106.3
C30 C31 H31A 109.5
C30 C31 H31B 109.5
H31A C31 H31B 109.5
C30 C31 H31C 109.5
H31A C31 H31C 109.5
H31B C31 H31C 109.5
C30 C32 H32A 109.5
C30 C32 H32B 109.5
H32A C32 H32B 109.5
C30 C32 H32C 109.5
H32A C32 H32C 109.5
H32B C32 H32C 109.5
C34 C33 C35 110.5(4)
C34 C33 Si2 114.2(4)
C35 C33 Si2 110.4(3)
C34 C33 H33 107.1
C35 C33 H33 107.1
Si2 C33 H33 107.1
C33 C34 H34A 109.5
C33 C34 H34B 109.5
H34A C34 H34B 109.5
C33 C34 H34C 109.5
H34A C34 H34C 109.5
H34B C34 H34C 109.5
C33 C35 H35A 109.5
C33 C35 H35B 109.5
H35A C35 H35B 109.5
C33 C35 H35C 109.5
H35A C35 H35C 109.5
H35B C35 H35C 109.5
C37 C36 C38 110.9(4)
C37 C36 Si2 114.5(3)
C38 C36 Si2 112.2(4)
C37 C36 H36 106.2
C38 C36 H36 106.2
Si2 C36 H36 106.2
C36 C37 H37A 109.5
C36 C37 H37B 109.5
H37A C37 H37B 109.5
C36 C37 H37C 109.5
H37A C37 H37C 109.5
H37B C37 H37C 109.5
C36 C38 H38A 109.5
C36 C38 H38B 109.5
H38A C38 H38B 109.5
C36 C38 H38C 109.5
H38A C38 H38C 109.5
H38B C38 H38C 109.5
C16 N1 S1 105.6(3)
C1 N2 S1 106.0(3)
N1 S1 N2 102.5(2)
C18 Si1 C25 107.7(2)
C18 Si1 C19 108.6(2)
C25 Si1 C19 109.6(2)
C18 Si1 C22 105.5(2)
C25 Si1 C22 113.8(2)
C19 Si1 C22 111.3(2)
C29 Si2 C33 106.0(2)
C29 Si2 C36 105.0(2)
C33 Si2 C36 110.0(2)
C29 Si2 C30 108.8(2)
C33 Si2 C30 114.2(2)
C36 Si2 C30 112.2(2)
C9 C8A C7 110.2(5)
C9 C8A H8A 124.9
C7 C8A H8A 124.9
C9 S2A C10 92.8(3)
C10 C8B C9 114.3(5)
C10 C8B H8B 122.9
C9 C8B H8B 122.9
C9 S2B C7 88.8(3)
C8A C9 C8B 102.1(5)
C8A C9 S2A 115.1(4)
C8B C9 S2A 13.4(5)
C8A C9 S2B 11.2(4)
C8B C9 S2B 112.9(5)
S2A C9 S2B 126.0(4)
C8A C9 H9 122.5
C8B C9 H9 135.3
S2A C9 H9 122.5
S2B C9 H9 111.5

loop_
_geom_bond_atom_site_label_1
_geom_bond_atom_site_label_2
_geom_bond_distance
C1 N2 1.362(6)
C1 C2 1.390(6)
C1 C16 1.428(6)
C2 C3 1.409(6)
C2 C28 1.429(6)
C3 C4 1.395(6)
C3 C14 1.463(6)
C4 C5 1.372(6)
C4 H4 0.9500
C5 C12 1.435(6)
C5 C6 1.435(6)
C6 C7 1.375(6)
C6 H6 0.9500
C7 C10 1.427(7)
C7 C8A 1.4502(11)
C7 S2B 1.7010(12)
C10 C11 1.359(7)
C10 C8B 1.4499(13)
C10 S2A 1.752(6)
C11 C12 1.414(6)
C11 H11 0.9500
C12 C13 1.394(6)
C13 C14 1.389(6)
C13 H13 0.9500
C14 C15 1.421(6)
C15 C16 1.385(6)
C15 C17 1.414(6)
C16 N1 1.368(6)
C17 C18 1.194(6)
C18 Si1 1.842(5)
C19 C21 1.535(6)
C19 C20 1.546(7)
C19 Si1 1.872(5)
C19 H19 1.0000
C20 H20A 0.9800
C20 H20B 0.9800
C20 H20C 0.9800
C21 H21A 0.9800
C21 H21B 0.9800
C21 H21C 0.9800
C22 C24 1.512(7)
C22 C23 1.538(7)
C22 Si1 1.890(5)
C22 H22 1.0000
C23 H23A 0.9800
C23 H23B 0.9800
C23 H23C 0.9800
C24 H24A 0.9800
C24 H24B 0.9800
C24 H24C 0.9800
C25 C27 1.537(6)
C25 C26 1.538(7)
C25 Si1 1.865(5)
C25 H25 1.0000
C26 H26A 0.9800
C26 H26B 0.9800
C26 H26C 0.9800
C27 H27A 0.9800
C27 H27B 0.9800
C27 H27C 0.9800
C28 C29 1.210(6)
C29 Si2 1.820(5)
C30 C32 1.518(7)
C30 C31 1.523(7)
C30 Si2 1.887(5)
C30 H30 1.0000
C31 H31A 0.9800
C31 H31B 0.9800
C31 H31C 0.9800
C32 H32A 0.9800
C32 H32B 0.9800
C32 H32C 0.9800
C33 C34 1.526(7)
C33 C35 1.552(7)
C33 Si2 1.863(5)
C33 H33 1.0000
C34 H34A 0.9800
C34 H34B 0.9800
C34 H34C 0.9800
C35 H35A 0.9800
C35 H35B 0.9800
C35 H35C 0.9800
C36 C37 1.525(7)
C36 C38 1.530(7)
C36 Si2 1.877(5)
C36 H36 1.0000
C37 H37A 0.9800
C37 H37B 0.9800
C37 H37C 0.9800
C38 H38A 0.9800
C38 H38B 0.9800
C38 H38C 0.9800
N1 S1 1.587(4)
N2 S1 1.605(4)
C8A C9 1.4490(11)
C8A H8A 0.9500
S2A C9 1.610(6)
C8B C9 1.4500(11)
C8B H8B 0.9500
S2B C9 1.6979(11)
C9 H9 0.9500
